data_7161137
loop_
_publ_author_name
'Ding, Chenyue'
'Yin, Yuan'
'Hu, Enyu'
'Dong, Huiwen'
'He, Yanru'
'Wu, Shuaijie'
'Han, Ying'
'Wang, Lei'

_publ_section_title
;
 Synthesis of bisindole scaffolds by palladium-catalyzed allylic
 alkylation of <i>N</i>-aminoindole with <i>ortho</i>-iodoaryl allenes.
;
_journal_issue 20
_journal_name_full 'Organic &amp; biomolecular chemistry'
_journal_page_first 4227
_journal_page_last 4231
_journal_paper_doi 10.1039/d6ob00447d
_journal_volume 24
_journal_year 2026
_chemical_formula_moiety 'C30 H34 Cl N3 O5'
_chemical_formula_sum 'C30 H34 Cl N3 O5'
_chemical_formula_weight 552.05
_space_group_crystal_system monoclinic
_space_group_IT_number 15
_space_group_name_Hall '-C 2yc'
_space_group_name_H-M_alt 'C 1 2/c 1'
_atom_sites_solution_hydrogens geom
_atom_sites_solution_primary iterative
_audit_creation_date 2026-04-21
_audit_creation_method
;
Olex2 1.5
(compiled 2022.04.07 svn.rca3783a0 for OlexSys, GUI svn.r6498)
;
_audit_update_record
;
2026-04-23 deposited with the CCDC.	2026-04-29 downloaded from the CCDC.
;
_cell_angle_alpha 90
_cell_angle_beta 94.575(5)
_cell_angle_gamma 90
_cell_formula_units_Z 8
_cell_length_a 20.503(2)
_cell_length_b 16.785(2)
_cell_length_c 17.144(2)
_cell_measurement_reflns_used 9886
_cell_measurement_temperature 273(2)
_cell_measurement_theta_max 24.38
_cell_measurement_theta_min 2.38
_cell_volume 5881.2(11)
_computing_cell_refinement 'SAINT v8.37A (Bruker, 2015)'
_computing_data_reduction 'SAINT v8.37A (Bruker, 2015)'
_computing_molecular_graphics 'Olex2 1.5 (Dolomanov et al., 2009)'
_computing_publication_material 'Olex2 1.5 (Dolomanov et al., 2009)'
_computing_structure_refinement 'SHELXL 2019/3 (Sheldrick, 2015)'
_computing_structure_solution 'olex2.solve 1.5 (Bourhis et al., 2015)'
_diffrn_ambient_temperature 273.15
_diffrn_measured_fraction_theta_full 0.998
_diffrn_measured_fraction_theta_max 0.998
_diffrn_measurement_device_type 'Bruker APEX-II CCD'
_diffrn_measurement_method '\f and \w scans'
_diffrn_radiation_type MoK\a
_diffrn_radiation_wavelength 0.71073
_diffrn_reflns_av_R_equivalents 0.0510
_diffrn_reflns_av_unetI/netI 0.0414
_diffrn_reflns_Laue_measured_fraction_full 0.998
_diffrn_reflns_Laue_measured_fraction_max 0.998
_diffrn_reflns_limit_h_max 26
_diffrn_reflns_limit_h_min -26
_diffrn_reflns_limit_k_max 21
_diffrn_reflns_limit_k_min -21
_diffrn_reflns_limit_l_max 22
_diffrn_reflns_limit_l_min -22
_diffrn_reflns_number 45160
_diffrn_reflns_point_group_measured_fraction_full 0.998
_diffrn_reflns_point_group_measured_fraction_max 0.998
_diffrn_reflns_theta_full 25.242
_diffrn_reflns_theta_max 27.514
_diffrn_reflns_theta_min 2.384
_diffrn_source_current 1.0
_diffrn_source_power 0.05
_diffrn_source_voltage 50.0
_diffrn_standards_number 0
_exptl_absorpt_coefficient_mu 0.172
_exptl_absorpt_correction_T_max 0.7455
_exptl_absorpt_correction_T_min 0.6811
_exptl_absorpt_correction_type none
_exptl_absorpt_process_details
;
SADABS-2016/2 (Bruker,2016/2) was used for absorption correction.
wR2(int) was 0.1062 before and 0.0484 after correction.
The Ratio of minimum to maximum transmission is 0.9136.
The \l/2 correction factor is Not present.
;
_exptl_crystal_colour colourless
_exptl_crystal_colour_primary colourless
_exptl_crystal_density_diffrn 1.247
_exptl_crystal_description block
_exptl_crystal_F_000 2336
_exptl_crystal_size_max 0.13
_exptl_crystal_size_mid 0.11
_exptl_crystal_size_min 0.1
_refine_diff_density_max 0.145
_refine_diff_density_min -0.197
_refine_diff_density_rms 0.035
_refine_ls_extinction_method none
_refine_ls_goodness_of_fit_ref 1.006
_refine_ls_hydrogen_treatment constr
_refine_ls_matrix_type full
_refine_ls_number_parameters 390
_refine_ls_number_reflns 6758
_refine_ls_number_restraints 63
_refine_ls_restrained_S_all 1.008
_refine_ls_R_factor_all 0.0999
_refine_ls_R_factor_gt 0.0531
_refine_ls_shift/su_max 0.001
_refine_ls_shift/su_mean 0.000
_refine_ls_structure_factor_coef Fsqd
_refine_ls_weighting_details 'w=1/[\s^2^(Fo^2^)+(0.0462P)^2^+3.8547P] where P=(Fo^2^+2Fc^2^)/3'
_refine_ls_weighting_scheme calc
_refine_ls_wR_factor_gt 0.1061
_refine_ls_wR_factor_ref 0.1239
_reflns_Friedel_coverage 0.000
_reflns_number_gt 4263
_reflns_number_total 6758
_reflns_threshold_expression 'I > 2\s(I)'
_cod_data_source_file d6ob00447d2.cif
_cod_data_source_block 123_a
_cod_depositor_comments 'Adding full bibliography for 7161136--7161137.cif.'
_cod_original_cell_volume 5881.2(12)
_cod_database_code 7161137
_shelx_shelxl_version_number 2019/3
_shelx_space_group_comment
;
The symmetry employed for this shelxl refinement is uniquely defined
by the following loop, which should always be used as a source of
symmetry information in preference to the above space-group names.
They are only intended as comments.
;
_shelx_estimated_absorpt_t_max 0.983
_shelx_estimated_absorpt_t_min 0.978
_olex2_refinement_description
;
1. Fixed Uiso
 At 1.2 times of:
  All C(H) groups, All C(H,H) groups
 At 1.5 times of:
  All C(H,H,H) groups
2. Restrained distances
 C13-C14 \\sim C13-C14A
 with sigma of 0.02
 C13-C16 \\sim C13-C16A
 with sigma of 0.02
 C13-C15 \\sim C13-C15A
 with sigma of 0.02
3. Uiso/Uaniso restraints and constraints
C16 \\sim C13 \\sim C15 \\sim C14 \\sim C12: within 2A with sigma of 0.01 and
sigma for terminal atoms of 0.02 within 2A
C13 \\sim C14 \\sim C16 \\sim C15 \\sim C14A \\sim C16A \\sim C15A: within 2A
with sigma of 0.01 and sigma for terminal atoms of 0.02 within 2A
4. Rigid body (RIGU) restrains
 C16A, C16, C15A, C15, C14, C14A
 with sigma for 1-2 distances of 0.01 and sigma for 1-3 distances of 0.01
5. Others
 Sof(C14A)=Sof(H14D)=Sof(H14E)=Sof(H14F)=Sof(C16A)=Sof(H16D)=Sof(H16E)=
 Sof(H16F)=Sof(C15A)=Sof(H15D)=Sof(H15E)=Sof(H15F)=1-FVAR(1)
 Sof(C14)=Sof(H14A)=Sof(H14B)=Sof(H14C)=Sof(C16)=Sof(H16A)=Sof(H16B)=Sof(H16C)=
 Sof(C15)=Sof(H15A)=Sof(H15B)=Sof(H15C)=FVAR(1)
6.a Secondary CH2 refined with riding coordinates:
 C17(H17A,H17B), C10(H10A,H10B)
6.b Aromatic/amide H refined with riding coordinates:
 C25(H25), C7(H7), C23(H23), C22(H22), C21(H21), C20(H20), C1(H1), C3(H3),
 C4(H4)
6.c Idealised Me refined as rotating group:
 C30(H30A,H30B,H30C), C11(H11A,H11B,H11C), C28(H28A,H28B,H28C), C29(H29A,H29B,
 H29C), C14(H14A,H14B,H14C), C16(H16A,H16B,H16C), C15(H15A,H15B,H15C),
 C14A(H14D,H14E,H14F), C16A(H16D,H16E,H16F), C15A(H15D,H15E,H15F)
;
_olex2_submission_special_instructions 'No special instructions were received'

loop_
_space_group_symop_operation_xyz
'x, y, z'
'-x, y, -z+1/2'
'x+1/2, y+1/2, z'
'-x+1/2, y+1/2, -z+1/2'
'-x, -y, -z'
'x, -y, z-1/2'
'-x+1/2, -y+1/2, -z'
'x+1/2, -y+1/2, z-1/2'

loop_
_atom_site_label
_atom_site_type_symbol
_atom_site_fract_x
_atom_site_fract_y
_atom_site_fract_z
_atom_site_U_iso_or_equiv
_atom_site_adp_type
_atom_site_occupancy
_atom_site_site_symmetry_order
_atom_site_calc_flag
_atom_site_refinement_flags_posn
_atom_site_refinement_flags_adp
_atom_site_refinement_flags_occupancy
_atom_site_disorder_assembly
_atom_site_disorder_group
Cl1 Cl 0.63229(3) 0.33726(4) 0.45389(3) 0.0762(2) Uani 1 1 d . . . . .
O5 O 0.49674(7) 0.22308(9) 0.61845(8) 0.0633(4) Uani 1 1 d . . . . .
O1 O 0.77453(7) 0.13672(7) 0.88495(7) 0.0548(4) Uani 1 1 d . . . . .
O4 O 0.44887(7) 0.33067(9) 0.55844(9) 0.0742(5) Uani 1 1 d . . . . .
O3 O 0.77061(7) 0.46373(8) 0.83183(9) 0.0697(4) Uani 1 1 d . . . . .
O2 O 0.79168(8) 0.26789(8) 0.89650(9) 0.0738(5) Uani 1 1 d . . . . .
N3 N 0.53129(7) 0.34411(9) 0.65441(8) 0.0450(4) Uani 1 1 d . . . . .
N2 N 0.72848(7) 0.35746(8) 0.76976(8) 0.0411(3) Uani 1 1 d . . . . .
N1 N 0.73694(7) 0.28405(8) 0.73474(8) 0.0421(4) Uani 1 1 d . . . . .
C30 C 0.38956(11) 0.16597(15) 0.57773(17) 0.0854(8) Uani 1 1 d . . . . .
H30A H 0.382447 0.161915 0.632263 0.128 Uiso 1 1 calc R U . . .
H30B H 0.368189 0.122449 0.549788 0.128 Uiso 1 1 calc R U . . .
H30C H 0.371959 0.215439 0.557377 0.128 Uiso 1 1 calc R U . . .
C27 C 0.46188(11) 0.16297(13) 0.56796(14) 0.0663(6) Uani 1 1 d . . . . .
C26 C 0.48782(9) 0.30036(13) 0.60494(11) 0.0527(5) Uani 1 1 d . . . . .
C25 C 0.57528(8) 0.31346(12) 0.71312(10) 0.0448(4) Uani 1 1 d . . . . .
H25 H 0.579840 0.259784 0.725836 0.054 Uiso 1 1 calc R U . . .
C18 C 0.61005(8) 0.37281(11) 0.74855(10) 0.0428(4) Uani 1 1 d . . . . .
C17 C 0.66688(9) 0.36438(12) 0.80816(10) 0.0475(4) Uani 1 1 d . . . . .
H17A H 0.669018 0.410422 0.842469 0.057 Uiso 1 1 calc R U . . .
H17B H 0.660999 0.317394 0.839783 0.057 Uiso 1 1 calc R U . . .
C8 C 0.74923(8) 0.21263(10) 0.77550(10) 0.0437(4) Uani 1 1 d . . . . .
C9 C 0.77399(9) 0.21072(11) 0.85808(11) 0.0489(5) Uani 1 1 d . . . . .
C10 C 0.80171(12) 0.12515(12) 0.96518(12) 0.0648(6) Uani 1 1 d . . . . .
H10A H 0.773564 0.149375 1.001387 0.078 Uiso 1 1 calc R U . . .
H10B H 0.844673 0.149437 0.972798 0.078 Uiso 1 1 calc R U . . .
C11 C 0.80640(16) 0.03805(14) 0.97889(14) 0.0909(9) Uani 1 1 d . . . . .
H11A H 0.763283 0.015373 0.975429 0.136 Uiso 1 1 calc R U . . .
H11B H 0.827478 0.028197 1.030003 0.136 Uiso 1 1 calc R U . . .
H11C H 0.831485 0.014177 0.940105 0.136 Uiso 1 1 calc R U . . .
C7 C 0.73782(9) 0.15138(11) 0.72507(11) 0.0496(5) Uani 1 1 d . . . . .
H7 H 0.743961 0.097680 0.736813 0.060 Uiso 1 1 calc R U . . .
C5 C 0.71488(9) 0.18301(11) 0.65114(11) 0.0465(4) Uani 1 1 d . . . . .
C6 C 0.71284(8) 0.26606(10) 0.65910(10) 0.0418(4) Uani 1 1 d . . . . .
C28 C 0.47674(16) 0.1764(2) 0.48385(17) 0.1093(10) Uani 1 1 d . . . . .
H28A H 0.454246 0.223154 0.463898 0.164 Uiso 1 1 calc R U . . .
H28B H 0.462385 0.131071 0.452870 0.164 Uiso 1 1 calc R U . . .
H28C H 0.523011 0.183329 0.481466 0.164 Uiso 1 1 calc R U . . .
C29 C 0.49214(14) 0.08666(16) 0.6002(2) 0.1077(11) Uani 1 1 d . . . . .
H29A H 0.538257 0.087034 0.594006 0.162 Uiso 1 1 calc R U . . .
H29B H 0.472239 0.042098 0.572475 0.162 Uiso 1 1 calc R U . . .
H29C H 0.485182 0.082291 0.654797 0.162 Uiso 1 1 calc R U . . .
C24 C 0.53830(8) 0.42728(11) 0.65391(11) 0.0470(5) Uani 1 1 d . . . . .
C23 C 0.50635(10) 0.48523(14) 0.60778(13) 0.0630(6) Uani 1 1 d . . . . .
H23 H 0.473710 0.472247 0.569074 0.076 Uiso 1 1 calc R U . . .
C22 C 0.52513(12) 0.56270(14) 0.62187(16) 0.0776(7) Uani 1 1 d . . . . .
H22 H 0.505166 0.602921 0.591227 0.093 Uiso 1 1 calc R U . . .
C21 C 0.57280(12) 0.58293(14) 0.68016(16) 0.0764(7) Uani 1 1 d . . . . .
H21 H 0.583501 0.636239 0.688617 0.092 Uiso 1 1 calc R U . . .
C20 C 0.60449(11) 0.52545(12) 0.72566(13) 0.0614(5) Uani 1 1 d . . . . .
H20 H 0.636756 0.539167 0.764555 0.074 Uiso 1 1 calc R U . . .
C19 C 0.58728(8) 0.44618(11) 0.71233(10) 0.0455(4) Uani 1 1 d . . . . .
C12 C 0.78004(9) 0.40853(10) 0.78862(11) 0.0458(4) Uani 1 1 d . U . . .
C13 C 0.84454(9) 0.40325(12) 0.74898(12) 0.0549(5) Uani 1 1 d D U . . .
C14 C 0.8287(5) 0.4410(6) 0.6675(3) 0.0679(17) Uani 0.75(3) 1 d D U P A 1
H14A H 0.799863 0.406527 0.636249 0.102 Uiso 0.75(3) 1 calc R U P A 1
H14B H 0.868442 0.448360 0.642400 0.102 Uiso 0.75(3) 1 calc R U P A 1
H14C H 0.807869 0.491680 0.673340 0.102 Uiso 0.75(3) 1 calc R U P A 1
C16 C 0.8794(5) 0.3227(4) 0.7522(9) 0.092(3) Uani 0.75(3) 1 d D U P A 1
H16A H 0.885254 0.304788 0.805476 0.138 Uiso 0.75(3) 1 calc R U P A 1
H16B H 0.921320 0.328028 0.731487 0.138 Uiso 0.75(3) 1 calc R U P A 1
H16C H 0.853494 0.284549 0.721603 0.138 Uiso 0.75(3) 1 calc R U P A 1
C15 C 0.8914(4) 0.4644(5) 0.7908(5) 0.0721(17) Uani 0.75(3) 1 d D U P A 1
H15A H 0.873402 0.516910 0.783809 0.108 Uiso 0.75(3) 1 calc R U P A 1
H15B H 0.933087 0.462111 0.769000 0.108 Uiso 0.75(3) 1 calc R U P A 1
H15C H 0.896971 0.452128 0.845632 0.108 Uiso 0.75(3) 1 calc R U P A 1
C1 C 0.68832(8) 0.31605(12) 0.59919(10) 0.0458(4) Uani 1 1 d . . . . .
H1 H 0.686844 0.371067 0.605246 0.055 Uiso 1 1 calc R U . . .
C2 C 0.66642(9) 0.27933(13) 0.53051(11) 0.0515(5) Uani 1 1 d . . . . .
C3 C 0.66925(10) 0.19689(14) 0.51996(12) 0.0592(6) Uani 1 1 d . . . . .
H3 H 0.654558 0.174781 0.472007 0.071 Uiso 1 1 calc R U . . .
C4 C 0.69325(10) 0.14883(13) 0.57909(12) 0.0567(5) Uani 1 1 d . . . . .
H4 H 0.695311 0.093996 0.571906 0.068 Uiso 1 1 calc R U . . .
C14A C 0.8373(16) 0.417(2) 0.6623(9) 0.076(5) Uani 0.25(3) 1 d D U P A 2
H14D H 0.808849 0.377750 0.637736 0.114 Uiso 0.25(3) 1 calc R U P A 2
H14E H 0.879443 0.414178 0.641775 0.114 Uiso 0.25(3) 1 calc R U P A 2
H14F H 0.819001 0.469331 0.651943 0.114 Uiso 0.25(3) 1 calc R U P A 2
C16A C 0.8682(13) 0.3192(10) 0.7259(15) 0.066(5) Uani 0.25(3) 1 d D U P A 2
H16D H 0.868607 0.284445 0.770374 0.099 Uiso 0.25(3) 1 calc R U P A 2
H16E H 0.911540 0.323030 0.708781 0.099 Uiso 0.25(3) 1 calc R U P A 2
H16F H 0.839057 0.298313 0.684271 0.099 Uiso 0.25(3) 1 calc R U P A 2
C15A C 0.8976(15) 0.442(2) 0.8052(19) 0.100(6) Uani 0.25(3) 1 d D U P A 2
H15D H 0.882516 0.493137 0.821696 0.149 Uiso 0.25(3) 1 calc R U P A 2
H15E H 0.936865 0.449030 0.778933 0.149 Uiso 0.25(3) 1 calc R U P A 2
H15F H 0.906587 0.408577 0.850140 0.149 Uiso 0.25(3) 1 calc R U P A 2

loop_
_atom_site_aniso_label
_atom_site_aniso_U_11
_atom_site_aniso_U_22
_atom_site_aniso_U_33
_atom_site_aniso_U_23
_atom_site_aniso_U_13
_atom_site_aniso_U_12
Cl1 0.0752(4) 0.1012(5) 0.0496(3) 0.0043(3) -0.0104(3) 0.0002(3)
O5 0.0574(9) 0.0580(9) 0.0704(9) 0.0013(7) -0.0200(7) -0.0050(7)
O1 0.0661(9) 0.0431(8) 0.0519(8) -0.0016(6) -0.0153(6) -0.0007(6)
O4 0.0624(9) 0.0767(11) 0.0775(10) 0.0153(8) -0.0313(8) -0.0067(8)
O3 0.0818(11) 0.0453(8) 0.0820(10) -0.0235(8) 0.0058(8) -0.0137(7)
O2 0.1041(12) 0.0454(8) 0.0657(9) -0.0089(7) -0.0322(9) -0.0030(8)
N3 0.0351(8) 0.0533(10) 0.0456(9) 0.0075(7) -0.0023(6) -0.0040(7)
N2 0.0393(8) 0.0379(8) 0.0447(8) -0.0076(6) -0.0052(6) -0.0003(6)
N1 0.0464(9) 0.0343(8) 0.0440(8) -0.0078(6) -0.0069(6) -0.0027(6)
C30 0.0525(14) 0.0759(17) 0.126(2) -0.0089(15) -0.0030(14) -0.0107(12)
C27 0.0524(13) 0.0634(14) 0.0799(16) -0.0140(11) -0.0134(11) -0.0042(10)
C26 0.0409(11) 0.0635(14) 0.0525(12) 0.0074(10) -0.0030(9) -0.0063(9)
C25 0.0376(10) 0.0520(11) 0.0445(10) 0.0088(8) 0.0015(8) 0.0001(8)
C18 0.0372(9) 0.0510(11) 0.0401(9) 0.0021(8) 0.0026(7) 0.0009(8)
C17 0.0482(11) 0.0529(11) 0.0404(10) -0.0027(8) -0.0018(8) 0.0005(9)
C8 0.0419(10) 0.0370(10) 0.0508(11) -0.0048(8) -0.0049(8) -0.0013(8)
C9 0.0476(11) 0.0405(11) 0.0563(12) -0.0045(9) -0.0103(9) 0.0032(8)
C10 0.0827(16) 0.0563(13) 0.0510(12) -0.0040(10) -0.0214(11) 0.0085(11)
C11 0.150(3) 0.0591(15) 0.0587(14) 0.0049(11) -0.0210(15) 0.0035(15)
C7 0.0488(11) 0.0380(10) 0.0607(12) -0.0070(9) -0.0038(9) -0.0012(8)
C5 0.0393(10) 0.0471(11) 0.0527(11) -0.0146(9) 0.0010(8) -0.0026(8)
C6 0.0347(9) 0.0460(11) 0.0443(10) -0.0097(8) 0.0010(7) -0.0048(8)
C28 0.103(2) 0.137(3) 0.087(2) -0.0395(19) 0.0034(17) -0.018(2)
C29 0.091(2) 0.0666(18) 0.159(3) -0.0176(18) -0.033(2) 0.0093(15)
C24 0.0369(10) 0.0536(12) 0.0511(11) 0.0085(9) 0.0076(8) 0.0012(8)
C23 0.0501(12) 0.0695(15) 0.0682(14) 0.0192(11) -0.0041(10) 0.0039(11)
C22 0.0707(16) 0.0622(16) 0.0993(19) 0.0261(14) 0.0030(14) 0.0108(12)
C21 0.0758(16) 0.0489(14) 0.1037(19) 0.0065(13) 0.0021(15) 0.0027(12)
C20 0.0577(13) 0.0548(13) 0.0716(14) -0.0031(11) 0.0045(10) -0.0018(10)
C19 0.0381(10) 0.0523(12) 0.0469(10) 0.0015(8) 0.0081(8) 0.0005(8)
C12 0.0518(11) 0.0331(10) 0.0502(11) 0.0011(8) -0.0109(8) -0.0038(8)
C13 0.0463(11) 0.0481(12) 0.0689(13) -0.0029(10) -0.0052(9) -0.0093(9)
C14 0.068(3) 0.069(4) 0.069(3) -0.002(2) 0.015(2) -0.006(3)
C16 0.054(4) 0.070(3) 0.153(7) -0.010(4) 0.010(4) 0.000(2)
C15 0.056(3) 0.072(3) 0.084(3) 0.002(3) -0.018(2) -0.021(2)
C1 0.0407(10) 0.0503(11) 0.0463(11) -0.0037(9) 0.0033(8) -0.0049(8)
C2 0.0387(10) 0.0726(14) 0.0428(10) -0.0034(9) 0.0016(8) -0.0028(9)
C3 0.0519(12) 0.0775(15) 0.0478(12) -0.0235(11) 0.0020(9) -0.0046(11)
C4 0.0544(12) 0.0551(12) 0.0603(13) -0.0236(10) 0.0023(10) -0.0018(10)
C14A 0.062(8) 0.092(12) 0.075(7) -0.042(7) 0.010(6) -0.013(9)
C16A 0.034(7) 0.074(8) 0.092(10) 0.028(7) 0.014(7) 0.012(6)
C15A 0.079(9) 0.098(12) 0.117(12) -0.004(10) -0.018(8) -0.026(10)

loop_
_atom_type_symbol
_atom_type_description
_atom_type_scat_dispersion_real
_atom_type_scat_dispersion_imag
_atom_type_scat_source
C C 0.0033 0.0016 'International Tables Vol C Tables 4.2.6.8 and 6.1.1.4'
H H 0.0000 0.0000 'International Tables Vol C Tables 4.2.6.8 and 6.1.1.4'
Cl Cl 0.1484 0.1585 'International Tables Vol C Tables 4.2.6.8 and 6.1.1.4'
N N 0.0061 0.0033 'International Tables Vol C Tables 4.2.6.8 and 6.1.1.4'
O O 0.0106 0.0060 'International Tables Vol C Tables 4.2.6.8 and 6.1.1.4'

loop_
_geom_angle_atom_site_label_1
_geom_angle_atom_site_label_2
_geom_angle_atom_site_label_3
_geom_angle
_geom_angle_site_symmetry_1
_geom_angle_site_symmetry_3
_geom_angle_publ_flag
C26 O5 C27 120.79(15) . . ?
C9 O1 C10 116.48(14) . . ?
C26 N3 C25 126.27(16) . . ?
C26 N3 C24 125.64(16) . . ?
C25 N3 C24 108.09(15) . . ?
N1 N2 C17 113.84(14) . . ?
C12 N2 N1 122.23(15) . . ?
C12 N2 C17 120.94(15) . . ?
N2 N1 C8 124.62(14) . . ?
C6 N1 N2 123.48(14) . . ?
C6 N1 C8 108.51(13) . . ?
H30A C30 H30B 109.5 . . ?
H30A C30 H30C 109.5 . . ?
H30B C30 H30C 109.5 . . ?
C27 C30 H30A 109.5 . . ?
C27 C30 H30B 109.5 . . ?
C27 C30 H30C 109.5 . . ?
O5 C27 C30 110.30(19) . . ?
O5 C27 C28 109.4(2) . . ?
O5 C27 C29 101.50(17) . . ?
C30 C27 C28 112.1(2) . . ?
C30 C27 C29 111.5(2) . . ?
C29 C27 C28 111.5(2) . . ?
O5 C26 N3 109.69(16) . . ?
O4 C26 O5 127.39(19) . . ?
O4 C26 N3 122.9(2) . . ?
N3 C25 H25 125.0 . . ?
C18 C25 N3 110.02(16) . . ?
C18 C25 H25 125.0 . . ?
C25 C18 C17 126.62(17) . . ?
C25 C18 C19 107.30(15) . . ?
C19 C18 C17 125.75(16) . . ?
N2 C17 C18 110.55(14) . . ?
N2 C17 H17A 109.5 . . ?
N2 C17 H17B 109.5 . . ?
C18 C17 H17A 109.5 . . ?
C18 C17 H17B 109.5 . . ?
H17A C17 H17B 108.1 . . ?
N1 C8 C9 122.37(15) . . ?
C7 C8 N1 108.48(15) . . ?
C7 C8 C9 129.06(17) . . ?
O1 C9 C8 110.43(15) . . ?
O2 C9 O1 124.31(17) . . ?
O2 C9 C8 125.26(18) . . ?
O1 C10 H10A 110.3 . . ?
O1 C10 H10B 110.3 . . ?
O1 C10 C11 107.25(16) . . ?
H10A C10 H10B 108.5 . . ?
C11 C10 H10A 110.3 . . ?
C11 C10 H10B 110.3 . . ?
C10 C11 H11A 109.5 . . ?
C10 C11 H11B 109.5 . . ?
C10 C11 H11C 109.5 . . ?
H11A C11 H11B 109.5 . . ?
H11A C11 H11C 109.5 . . ?
H11B C11 H11C 109.5 . . ?
C8 C7 H7 125.8 . . ?
C8 C7 C5 108.35(16) . . ?
C5 C7 H7 125.8 . . ?
C6 C5 C7 107.19(15) . . ?
C6 C5 C4 118.89(18) . . ?
C4 C5 C7 133.86(19) . . ?
N1 C6 C5 107.28(15) . . ?
N1 C6 C1 129.96(16) . . ?
C1 C6 C5 122.74(16) . . ?
C27 C28 H28A 109.5 . . ?
C27 C28 H28B 109.5 . . ?
C27 C28 H28C 109.5 . . ?
H28A C28 H28B 109.5 . . ?
H28A C28 H28C 109.5 . . ?
H28B C28 H28C 109.5 . . ?
C27 C29 H29A 109.5 . . ?
C27 C29 H29B 109.5 . . ?
C27 C29 H29C 109.5 . . ?
H29A C29 H29B 109.5 . . ?
H29A C29 H29C 109.5 . . ?
H29B C29 H29C 109.5 . . ?
C23 C24 N3 131.16(18) . . ?
C23 C24 C19 122.01(19) . . ?
C19 C24 N3 106.83(15) . . ?
C24 C23 H23 121.6 . . ?
C22 C23 C24 116.9(2) . . ?
C22 C23 H23 121.6 . . ?
C23 C22 H22 118.9 . . ?
C23 C22 C21 122.1(2) . . ?
C21 C22 H22 118.9 . . ?
C22 C21 H21 119.5 . . ?
C20 C21 C22 120.9(2) . . ?
C20 C21 H21 119.5 . . ?
C21 C20 H20 120.8 . . ?
C21 C20 C19 118.5(2) . . ?
C19 C20 H20 120.8 . . ?
C24 C19 C18 107.75(16) . . ?
C20 C19 C18 132.68(18) . . ?
C20 C19 C24 119.57(18) . . ?
O3 C12 N2 117.51(18) . . ?
O3 C12 C13 119.97(17) . . ?
N2 C12 C13 122.07(16) . . ?
C12 C13 C14 104.4(4) . . ?
C12 C13 C15 106.4(4) . . ?
C12 C13 C16A 117.5(10) . . ?
C12 C13 C15A 106.8(15) . . ?
C16 C13 C12 116.8(4) . . ?
C16 C13 C14 117.4(9) . . ?
C16 C13 C15 107.4(5) . . ?
C15 C13 C14 103.0(6) . . ?
C14A C13 C12 114.1(13) . . ?
C14A C13 C16A 84.2(19) . . ?
C14A C13 C15A 124(2) . . ?
C15A C13 C16A 109.0(15) . . ?
C13 C14 H14A 109.5 . . ?
C13 C14 H14B 109.5 . . ?
C13 C14 H14C 109.5 . . ?
H14A C14 H14B 109.5 . . ?
H14A C14 H14C 109.5 . . ?
H14B C14 H14C 109.5 . . ?
C13 C16 H16A 109.5 . . ?
C13 C16 H16B 109.5 . . ?
C13 C16 H16C 109.5 . . ?
H16A C16 H16B 109.5 . . ?
H16A C16 H16C 109.5 . . ?
H16B C16 H16C 109.5 . . ?
C13 C15 H15A 109.5 . . ?
C13 C15 H15B 109.5 . . ?
C13 C15 H15C 109.5 . . ?
H15A C15 H15B 109.5 . . ?
H15A C15 H15C 109.5 . . ?
H15B C15 H15C 109.5 . . ?
C6 C1 H1 122.0 . . ?
C2 C1 C6 115.94(18) . . ?
C2 C1 H1 122.0 . . ?
C1 C2 Cl1 118.83(16) . . ?
C1 C2 C3 122.80(19) . . ?
C3 C2 Cl1 118.37(15) . . ?
C2 C3 H3 119.7 . . ?
C4 C3 C2 120.57(18) . . ?
C4 C3 H3 119.7 . . ?
C5 C4 H4 120.5 . . ?
C3 C4 C5 119.04(19) . . ?
C3 C4 H4 120.5 . . ?
C13 C14A H14D 109.5 . . ?
C13 C14A H14E 109.5 . . ?
C13 C14A H14F 109.5 . . ?
H14D C14A H14E 109.5 . . ?
H14D C14A H14F 109.5 . . ?
H14E C14A H14F 109.5 . . ?
C13 C16A H16D 109.5 . . ?
C13 C16A H16E 109.5 . . ?
C13 C16A H16F 109.5 . . ?
H16D C16A H16E 109.5 . . ?
H16D C16A H16F 109.5 . . ?
H16E C16A H16F 109.5 . . ?
C13 C15A H15D 109.5 . . ?
C13 C15A H15E 109.5 . . ?
C13 C15A H15F 109.5 . . ?
H15D C15A H15E 109.5 . . ?
H15D C15A H15F 109.5 . . ?
H15E C15A H15F 109.5 . . ?

loop_
_geom_bond_atom_site_label_1
_geom_bond_atom_site_label_2
_geom_bond_distance
_geom_bond_site_symmetry_2
_geom_bond_publ_flag
Cl1 C2 1.736(2) . ?
O5 C27 1.476(2) . ?
O5 C26 1.328(2) . ?
O1 C9 1.325(2) . ?
O1 C10 1.455(2) . ?
O4 C26 1.196(2) . ?
O3 C12 1.211(2) . ?
O2 C9 1.203(2) . ?
N3 C26 1.390(2) . ?
N3 C25 1.395(2) . ?
N3 C24 1.404(2) . ?
N2 N1 1.3877(19) . ?
N2 C17 1.475(2) . ?
N2 C12 1.379(2) . ?
N1 C8 1.400(2) . ?
N1 C6 1.384(2) . ?
C30 H30A 0.9600 . ?
C30 H30B 0.9600 . ?
C30 H30C 0.9600 . ?
C30 C27 1.506(3) . ?
C27 C28 1.514(4) . ?
C27 C29 1.509(3) . ?
C25 H25 0.9300 . ?
C25 C18 1.342(2) . ?
C18 C17 1.494(2) . ?
C18 C19 1.440(3) . ?
C17 H17A 0.9700 . ?
C17 H17B 0.9700 . ?
C8 C9 1.466(3) . ?
C8 C7 1.351(2) . ?
C10 H10A 0.9700 . ?
C10 H10B 0.9700 . ?
C10 C11 1.483(3) . ?
C11 H11A 0.9600 . ?
C11 H11B 0.9600 . ?
C11 H11C 0.9600 . ?
C7 H7 0.9300 . ?
C7 C5 1.419(3) . ?
C5 C6 1.402(3) . ?
C5 C4 1.402(2) . ?
C6 C1 1.389(2) . ?
C28 H28A 0.9600 . ?
C28 H28B 0.9600 . ?
C28 H28C 0.9600 . ?
C29 H29A 0.9600 . ?
C29 H29B 0.9600 . ?
C29 H29C 0.9600 . ?
C24 C23 1.385(3) . ?
C24 C19 1.397(2) . ?
C23 H23 0.9300 . ?
C23 C22 1.372(3) . ?
C22 H22 0.9300 . ?
C22 C21 1.383(3) . ?
C21 H21 0.9300 . ?
C21 C20 1.371(3) . ?
C20 H20 0.9300 . ?
C20 C19 1.391(3) . ?
C12 C13 1.537(3) . ?
C13 C14 1.544(5) . ?
C13 C16 1.529(6) . ?
C13 C15 1.543(5) . ?
C13 C14A 1.500(15) . ?
C13 C16A 1.553(15) . ?
C13 C15A 1.541(15) . ?
C14 H14A 0.9600 . ?
C14 H14B 0.9600 . ?
C14 H14C 0.9600 . ?
C16 H16A 0.9600 . ?
C16 H16B 0.9600 . ?
C16 H16C 0.9600 . ?
C15 H15A 0.9600 . ?
C15 H15B 0.9600 . ?
C15 H15C 0.9600 . ?
C1 H1 0.9300 . ?
C1 C2 1.372(2) . ?
C2 C3 1.397(3) . ?
C3 H3 0.9300 . ?
C3 C4 1.357(3) . ?
C4 H4 0.9300 . ?
C14A H14D 0.9600 . ?
C14A H14E 0.9600 . ?
C14A H14F 0.9600 . ?
C16A H16D 0.9600 . ?
C16A H16E 0.9600 . ?
C16A H16F 0.9600 . ?
C15A H15D 0.9600 . ?
C15A H15E 0.9600 . ?
C15A H15F 0.9600 . ?

loop_
_geom_torsion_atom_site_label_1
_geom_torsion_atom_site_label_2
_geom_torsion_atom_site_label_3
_geom_torsion_atom_site_label_4
_geom_torsion
_geom_torsion_site_symmetry_1
_geom_torsion_site_symmetry_2
_geom_torsion_site_symmetry_3
_geom_torsion_site_symmetry_4
_geom_torsion_publ_flag
Cl1 C2 C3 C4 -177.55(16) . . . . ?
O3 C12 C13 C14 -95.6(4) . . . . ?
O3 C12 C13 C16 132.9(7) . . . . ?
O3 C12 C13 C15 13.0(4) . . . . ?
O3 C12 C13 C14A -110.2(14) . . . . ?
O3 C12 C13 C16A 153.6(11) . . . . ?
O3 C12 C13 C15A 30.9(16) . . . . ?
N3 C25 C18 C17 -172.85(16) . . . . ?
N3 C25 C18 C19 0.9(2) . . . . ?
N3 C24 C23 C22 -179.6(2) . . . . ?
N3 C24 C19 C18 -0.02(19) . . . . ?
N3 C24 C19 C20 -179.53(16) . . . . ?
N2 N1 C8 C9 -19.0(3) . . . . ?
N2 N1 C8 C7 164.17(16) . . . . ?
N2 N1 C6 C5 -164.42(15) . . . . ?
N2 N1 C6 C1 13.7(3) . . . . ?
N2 C12 C13 C14 76.5(4) . . . . ?
N2 C12 C13 C16 -55.0(7) . . . . ?
N2 C12 C13 C15 -174.9(4) . . . . ?
N2 C12 C13 C14A 61.9(14) . . . . ?
N2 C12 C13 C16A -34.3(12) . . . . ?
N2 C12 C13 C15A -157.0(16) . . . . ?
N1 N2 C17 C18 -73.99(18) . . . . ?
N1 N2 C12 O3 -166.32(16) . . . . ?
N1 N2 C12 C13 21.4(2) . . . . ?
N1 C8 C9 O1 173.06(16) . . . . ?
N1 C8 C9 O2 -7.2(3) . . . . ?
N1 C8 C7 C5 -2.7(2) . . . . ?
N1 C6 C1 C2 -178.43(17) . . . . ?
C27 O5 C26 O4 7.2(3) . . . . ?
C27 O5 C26 N3 -173.23(17) . . . . ?
C26 O5 C27 C30 -67.1(3) . . . . ?
C26 O5 C27 C28 56.6(3) . . . . ?
C26 O5 C27 C29 174.6(2) . . . . ?
C26 N3 C25 C18 179.26(17) . . . . ?
C26 N3 C24 C23 0.2(3) . . . . ?
C26 N3 C24 C19 -179.63(17) . . . . ?
C25 N3 C26 O5 -3.7(3) . . . . ?
C25 N3 C26 O4 175.90(19) . . . . ?
C25 N3 C24 C23 -179.7(2) . . . . ?
C25 N3 C24 C19 0.54(19) . . . . ?
C25 C18 C17 N2 87.9(2) . . . . ?
C25 C18 C19 C24 -0.5(2) . . . . ?
C25 C18 C19 C20 178.9(2) . . . . ?
C17 N2 N1 C8 -69.9(2) . . . . ?
C17 N2 N1 C6 86.85(19) . . . . ?
C17 N2 C12 O3 -7.1(2) . . . . ?
C17 N2 C12 C13 -179.38(16) . . . . ?
C17 C18 C19 C24 173.26(17) . . . . ?
C17 C18 C19 C20 -7.3(3) . . . . ?
C8 N1 C6 C5 -4.43(19) . . . . ?
C8 N1 C6 C1 173.68(18) . . . . ?
C8 C7 C5 C6 -0.1(2) . . . . ?
C8 C7 C5 C4 -177.1(2) . . . . ?
C9 O1 C10 C11 -171.9(2) . . . . ?
C9 C8 C7 C5 -179.16(18) . . . . ?
C10 O1 C9 O2 -3.3(3) . . . . ?
C10 O1 C9 C8 176.44(17) . . . . ?
C7 C8 C9 O1 -10.9(3) . . . . ?
C7 C8 C9 O2 168.9(2) . . . . ?
C7 C5 C6 N1 2.8(2) . . . . ?
C7 C5 C6 C1 -175.49(16) . . . . ?
C7 C5 C4 C3 174.9(2) . . . . ?
C5 C6 C1 C2 -0.6(3) . . . . ?
C6 N1 C8 C9 -178.75(16) . . . . ?
C6 N1 C8 C7 4.5(2) . . . . ?
C6 C5 C4 C3 -1.9(3) . . . . ?
C6 C1 C2 Cl1 177.69(13) . . . . ?
C6 C1 C2 C3 -1.1(3) . . . . ?
C24 N3 C26 O5 176.49(16) . . . . ?
C24 N3 C26 O4 -3.9(3) . . . . ?
C24 N3 C25 C18 -0.9(2) . . . . ?
C24 C23 C22 C21 -1.2(4) . . . . ?
C23 C24 C19 C18 -179.84(17) . . . . ?
C23 C24 C19 C20 0.7(3) . . . . ?
C23 C22 C21 C20 1.4(4) . . . . ?
C22 C21 C20 C19 -0.5(4) . . . . ?
C21 C20 C19 C18 -179.8(2) . . . . ?
C21 C20 C19 C24 -0.5(3) . . . . ?
C19 C18 C17 N2 -84.7(2) . . . . ?
C19 C24 C23 C22 0.2(3) . . . . ?
C12 N2 N1 C8 90.7(2) . . . . ?
C12 N2 N1 C6 -112.57(19) . . . . ?
C12 N2 C17 C18 125.15(17) . . . . ?
C1 C2 C3 C4 1.2(3) . . . . ?
C2 C3 C4 C5 0.3(3) . . . . ?
C4 C5 C6 N1 -179.67(16) . . . . ?
C4 C5 C6 C1 2.1(3) . . . . ?
